data_4331361
loop_
_publ_author_name
'Jinjin Zhang'
'Chunli Jian'
'Yuan Gao'
'Lei Wang'
'Ning Tang'
'Jincai Wu'

_publ_section_title
;
 Synthesis and Characterization of Multi-Alkali-Metal Tetraphenolates and
 Application in Ring-Opening Polymerization of Lactide
;
_journal_name_full 'Inorganic Chemistry'
_journal_page_first 13380
_journal_page_last 13389
_journal_paper_doi 10.1021/ic302193y
_journal_volume 51
_journal_year 2012
_chemical_formula_sum 'C88 H136 K2 O10'
_chemical_formula_weight 1432.17
_chemical_name_systematic
; 
 ? 
;
_space_group_IT_number 9
_symmetry_cell_setting monoclinic
_symmetry_space_group_name_Hall 'C -2yc'
_symmetry_space_group_name_H-M 'C 1 c 1'
_atom_sites_solution_hydrogens geom
_atom_sites_solution_primary direct
_atom_sites_solution_secondary difmap
_audit_creation_method SHELXL-97
_cell_angle_alpha 90.00
_cell_angle_beta 120.720(6)
_cell_angle_gamma 90.00
_cell_formula_units_Z 4
_cell_length_a 28.303(16)
_cell_length_b 25.160(14)
_cell_length_c 15.445(9)
_cell_measurement_reflns_used 3679
_cell_measurement_temperature 296(2)
_cell_measurement_theta_max 20.22
_cell_measurement_theta_min 2.23
_cell_volume 9455(9)
_computing_cell_refinement 'Bruker SMART'
_computing_data_collection 'Bruker SMART'
_computing_data_reduction 'Bruker SAINT'
_computing_molecular_graphics 'Bruker SHELXTL'
_computing_publication_material 'Bruker SHELXTL'
_computing_structure_refinement 'SHELXL-97 (Sheldrick, 1997)'
_computing_structure_solution 'SHELXS-97 (Sheldrick, 1990)'
_diffrn_ambient_temperature 296(2)
_diffrn_measured_fraction_theta_full 0.962
_diffrn_measured_fraction_theta_max 0.962
_diffrn_measurement_device_type 'CCD area detector'
_diffrn_measurement_method 'phi and omega scans'
_diffrn_radiation_monochromator graphite
_diffrn_radiation_source 'fine-focus sealed tube'
_diffrn_radiation_type MoK\a
_diffrn_radiation_wavelength 0.71073
_diffrn_reflns_av_R_equivalents 0.0853
_diffrn_reflns_av_sigmaI/netI 0.1725
_diffrn_reflns_limit_h_max 32
_diffrn_reflns_limit_h_min -30
_diffrn_reflns_limit_k_max 29
_diffrn_reflns_limit_k_min -28
_diffrn_reflns_limit_l_max 17
_diffrn_reflns_limit_l_min -17
_diffrn_reflns_number 25625
_diffrn_reflns_theta_full 24.37
_diffrn_reflns_theta_max 24.37
_diffrn_reflns_theta_min 2.23
_exptl_absorpt_coefficient_mu 0.149
_exptl_absorpt_correction_T_max 0.7450
_exptl_absorpt_correction_T_min 0.5239
_exptl_absorpt_correction_type 'multi-scan SADABS(1997)'
_exptl_crystal_colour colorless
_exptl_crystal_density_diffrn 1.006
_exptl_crystal_description block
_exptl_crystal_F_000 3128
_exptl_crystal_size_max 0.29
_exptl_crystal_size_mid 0.26
_exptl_crystal_size_min 0.18
_refine_diff_density_max 0.298
_refine_diff_density_min -0.294
_refine_diff_density_rms 0.045
_refine_ls_abs_structure_details 'Flack H D (1983), Acta Cryst. A39, 876-881'
_refine_ls_abs_structure_Flack 0.35(11)
_refine_ls_extinction_method none
_refine_ls_goodness_of_fit_ref 0.965
_refine_ls_hydrogen_treatment constr
_refine_ls_matrix_type full
_refine_ls_number_parameters 835
_refine_ls_number_reflns 14113
_refine_ls_number_restraints 292
_refine_ls_restrained_S_all 0.981
_refine_ls_R_factor_all 0.2412
_refine_ls_R_factor_gt 0.0786
_refine_ls_shift/su_max 0.001
_refine_ls_shift/su_mean 0.000
_refine_ls_structure_factor_coef Fsqd
_refine_ls_weighting_details 'calc w=1/[\s^2^(Fo^2^)+(0.1000P)^2^+0.2305P] where P=(Fo^2^+2Fc^2^)/3'
_refine_ls_weighting_scheme calc
_refine_ls_wR_factor_gt 0.1687
_refine_ls_wR_factor_ref 0.2480
_reflns_number_gt 4937
_reflns_number_total 14113
_reflns_threshold_expression >2sigma(I)
_cod_data_source_file ic302193y_si_001_3.cif
_cod_data_source_block p-2k
_cod_database_code 4331361

loop_
_symmetry_equiv_pos_as_xyz
'x, y, z'
'x, -y, z+1/2'
'x+1/2, y+1/2, z'
'x+1/2, -y+1/2, z+1/2'

loop_
_atom_site_label
_atom_site_type_symbol
_atom_site_fract_x
_atom_site_fract_y
_atom_site_fract_z
_atom_site_U_iso_or_equiv
_atom_site_adp_type
_atom_site_occupancy
_atom_site_symmetry_multiplicity
_atom_site_calc_flag
_atom_site_refinement_flags
C8 C -0.2860(2) -0.1613(3) -0.5829(5) 0.057(3) Uani 1 1 d G
C9 C -0.3064(3) -0.1744(3) -0.6833(6) 0.070(4) Uani 1 1 d G
H9A H -0.2884 -0.1997 -0.7001 0.084 Uiso 1 1 calc R
C10 C -0.3535(3) -0.1497(3) -0.7585(4) 0.083(4) Uani 1 1 d G
C11 C -0.3803(3) -0.1119(3) -0.7334(6) 0.076(4) Uani 1 1 d G
H11A H -0.4118 -0.0953 -0.7837 0.091 Uiso 1 1 calc R
C12 C -0.3599(3) -0.0988(3) -0.6330(7) 0.068(4) Uani 1 1 d G
C13 C -0.3128(3) -0.1235(3) -0.5578(4) 0.050(3) Uani 1 1 d G
O9 O -0.1936(3) -0.1743(2) -0.0727(4) 0.272(8) Uani 1 1 d GU
C85 C -0.1380(3) -0.1630(3) 0.0007(4) 0.289(9) Uani 1 1 d GU
H85A H -0.1164 -0.1954 0.0193 0.347 Uiso 1 1 calc R
H85B H -0.1226 -0.1381 -0.0262 0.347 Uiso 1 1 calc R
C86 C -0.1370(4) -0.1409(3) 0.0862(4) 0.260(10) Uani 1 1 d GU
H86A H -0.1211 -0.1055 0.0995 0.313 Uiso 1 1 calc R
H86B H -0.1149 -0.1629 0.1450 0.313 Uiso 1 1 calc R
C87 C -0.1919(4) -0.1385(3) 0.0656(4) 0.276(9) Uani 1 1 d GU
H87A H -0.2018 -0.1020 0.0693 0.331 Uiso 1 1 calc R
H87B H -0.1956 -0.1593 0.1148 0.331 Uiso 1 1 calc R
C88 C -0.2269(4) -0.1591(3) -0.0326(4) 0.260(9) Uani 1 1 d GU
H88A H -0.2470 -0.1896 -0.0296 0.312 Uiso 1 1 calc R
H88B H -0.2532 -0.1323 -0.0751 0.312 Uiso 1 1 calc R
O8 O -0.2500(3) -0.0465(2) -0.1938(4) 0.154(4) Uani 1 1 d GU
C81 C -0.2813(3) -0.0131(2) -0.2784(5) 0.222(9) Uani 1 1 d GU
H81A H -0.3197 -0.0143 -0.2982 0.266 Uiso 1 1 calc R
H81B H -0.2780 -0.0250 -0.3349 0.266 Uiso 1 1 calc R
C82 C -0.2608(4) 0.0395(2) -0.2509(5) 0.201(7) Uani 1 1 d GU
H82A H -0.2479 0.0523 -0.2945 0.241 Uiso 1 1 calc R
H82B H -0.2896 0.0630 -0.2578 0.241 Uiso 1 1 calc R
C83 C -0.2168(4) 0.0386(2) -0.1493(5) 0.213(8) Uani 1 1 d GU
H83A H -0.1833 0.0510 -0.1451 0.255 Uiso 1 1 calc R
H83B H -0.2251 0.0617 -0.1084 0.255 Uiso 1 1 calc R
C84 C -0.2101(3) -0.0146(2) -0.1140(5) 0.185(7) Uani 1 1 d GU
H84A H -0.1735 -0.0271 -0.0932 0.222 Uiso 1 1 calc R
H84B H -0.2152 -0.0164 -0.0566 0.222 Uiso 1 1 calc R
O7 O -0.2931(4) -0.3247(2) -0.6273(5) 0.303(10) Uani 1 1 d GU
C73 C -0.3011(5) -0.3427(3) -0.7210(5) 0.345(11) Uani 1 1 d GU
H73A H -0.2767 -0.3722 -0.7105 0.414 Uiso 1 1 calc R
H73B H -0.2931 -0.3143 -0.7541 0.414 Uiso 1 1 calc R
C74 C -0.3567(5) -0.3590(3) -0.7815(5) 0.362(12) Uani 1 1 d GU
H74A H -0.3749 -0.3382 -0.8431 0.434 Uiso 1 1 calc R
H74B H -0.3585 -0.3962 -0.7994 0.434 Uiso 1 1 calc R
C75 C -0.3831(4) -0.3511(3) -0.7252(5) 0.376(11) Uani 1 1 d GU
H75A H -0.3972 -0.3845 -0.7166 0.451 Uiso 1 1 calc R
H75B H -0.4136 -0.3266 -0.7603 0.451 Uiso 1 1 calc R
C76 C -0.3438(4) -0.3299(3) -0.6299(5) 0.325(10) Uani 1 1 d GU
H76A H -0.3558 -0.2954 -0.6202 0.390 Uiso 1 1 calc R
H76B H -0.3394 -0.3534 -0.5765 0.390 Uiso 1 1 calc R
O6 O -0.1444(4) -0.3452(3) -0.4569(7) 0.278(7) Uani 1 1 d GU
C69 C -0.1068(4) -0.3883(3) -0.4250(8) 0.285(8) Uani 1 1 d GU
H69A H -0.0947 -0.3975 -0.3557 0.342 Uiso 1 1 calc R
H69B H -0.1244 -0.4192 -0.4668 0.342 Uiso 1 1 calc R
C70 C -0.0612(4) -0.3726(4) -0.4335(10) 0.310(9) Uani 1 1 d GU
H70A H -0.0573 -0.3961 -0.4794 0.372 Uiso 1 1 calc R
H70B H -0.0277 -0.3743 -0.3683 0.372 Uiso 1 1 calc R
C71 C -0.0705(4) -0.3196(4) -0.4707(10) 0.309(9) Uani 1 1 d GU
H71A H -0.0711 -0.3183 -0.5339 0.371 Uiso 1 1 calc R
H71B H -0.0414 -0.2966 -0.4228 0.371 Uiso 1 1 calc R
C72 C -0.1219(4) -0.3027(3) -0.4851(8) 0.318(8) Uani 1 1 d GU
H72A H -0.1169 -0.2717 -0.4440 0.381 Uiso 1 1 calc R
H72B H -0.1466 -0.2934 -0.5551 0.381 Uiso 1 1 calc R
K1 K -0.23101(13) -0.35790(11) -0.4289(2) 0.0905(11) Uani 1 1 d .
K2 K -0.25416(11) -0.14228(12) -0.26759(19) 0.0809(9) Uani 1 1 d .
O1 O -0.1948(3) -0.1098(3) -0.3548(5) 0.061(2) Uani 1 1 d .
O2 O -0.2933(3) -0.1101(3) -0.4637(5) 0.063(2) Uani 1 1 d .
H1OH H -0.2465 -0.1090 -0.4082 0.076 Uiso 1 1 d R
O3 O -0.2880(3) -0.3918(3) -0.3421(5) 0.060(2) Uani 1 1 d .
O4 O -0.1912(3) -0.3879(3) -0.2367(5) 0.061(2) Uani 1 1 d .
H2OH H -0.2426 -0.3880 -0.2926 0.073 Uiso 1 1 d R
O5 O -0.2276(4) -0.4597(3) -0.4969(8) 0.135(4) Uani 1 1 d .
O10 O -0.3450(4) -0.1583(4) -0.2595(8) 0.153(4) Uani 1 1 d U
C1 C -0.1662(5) -0.1189(4) -0.3973(8) 0.048(3) Uani 1 1 d .
C2 C -0.1180(5) -0.0918(5) -0.3666(9) 0.068(3) Uani 1 1 d .
C3 C -0.0868(6) -0.1040(5) -0.4203(11) 0.085(4) Uani 1 1 d .
H3A H -0.0551 -0.0850 -0.4040 0.102 Uiso 1 1 calc R
C4 C -0.1053(6) -0.1431(5) -0.4932(10) 0.072(4) Uani 1 1 d .
C5 C -0.1543(5) -0.1684(4) -0.5222(8) 0.063(3) Uani 1 1 d .
H5A H -0.1680 -0.1921 -0.5758 0.076 Uiso 1 1 calc R
C6 C -0.1850(4) -0.1595(4) -0.4732(7) 0.044(3) Uani 1 1 d .
C7 C -0.2346(4) -0.1922(5) -0.5060(8) 0.049(3) Uani 1 1 d .
H7A H -0.2313 -0.2215 -0.5443 0.059 Uiso 1 1 calc R
C14 C -0.2392(4) -0.2189(4) -0.4219(7) 0.039(3) Uani 1 1 d .
C15 C -0.1937(5) -0.2319(4) -0.3338(8) 0.057(3) Uani 1 1 d .
H15A H -0.1595 -0.2208 -0.3216 0.068 Uiso 1 1 calc R
C16 C -0.1971(4) -0.2618(4) -0.2608(7) 0.044(3) Uani 1 1 d .
H16A H -0.1652 -0.2704 -0.2009 0.052 Uiso 1 1 calc R
C17 C -0.2463(5) -0.2783(5) -0.2762(8) 0.058(3) Uani 1 1 d .
C18 C -0.2928(4) -0.2645(4) -0.3633(8) 0.049(3) Uani 1 1 d .
H18A H -0.3267 -0.2749 -0.3731 0.059 Uiso 1 1 calc R
C19 C -0.2911(5) -0.2355(4) -0.4381(9) 0.067(3) Uani 1 1 d .
H19A H -0.3233 -0.2270 -0.4976 0.081 Uiso 1 1 calc R
C20 C -0.2488(5) -0.3095(4) -0.1883(7) 0.052(3) Uani 1 1 d .
H20A H -0.2525 -0.2804 -0.1500 0.063 Uiso 1 1 calc R
C21 C -0.3036(4) -0.3402(5) -0.2266(8) 0.053(3) Uani 1 1 d .
C22 C -0.3345(4) -0.3300(4) -0.1869(8) 0.054(3) Uani 1 1 d .
H22A H -0.3247 -0.3017 -0.1422 0.065 Uiso 1 1 calc R
C23 C -0.3814(4) -0.3596(5) -0.2089(10) 0.072(4) Uani 1 1 d .
C24 C -0.3975(4) -0.3945(5) -0.2875(9) 0.060(3) Uani 1 1 d .
H24A H -0.4313 -0.4112 -0.3119 0.071 Uiso 1 1 calc R
C25 C -0.3697(5) -0.4063(5) -0.3312(9) 0.058(3) Uani 1 1 d .
C26 C -0.3197(4) -0.3786(5) -0.2998(8) 0.051(3) Uani 1 1 d .
C27 C -0.1977(4) -0.3355(3) -0.1116(6) 0.048(3) Uani 1 1 d .
C28 C -0.1764(4) -0.3267(4) -0.0125(8) 0.063(3) Uani 1 1 d .
H28A H -0.1941 -0.3011 0.0045 0.076 Uiso 1 1 calc R
C29 C -0.1316(4) -0.3512(5) 0.0670(6) 0.064(3) Uani 1 1 d .
C30 C -0.1054(5) -0.3877(4) 0.0371(7) 0.086(4) Uani 1 1 d .
H30A H -0.0739 -0.4041 0.0876 0.103 Uiso 1 1 calc R
C31 C -0.1229(4) -0.4017(4) -0.0635(8) 0.061(3) Uani 1 1 d .
C32 C -0.1693(5) -0.3770(4) -0.1384(8) 0.072(4) Uani 1 1 d .
C33 C -0.0952(5) -0.0499(6) -0.2866(9) 0.081(4) Uani 1 1 d .
C34 C -0.0902(5) -0.0715(5) -0.1891(8) 0.085(4) Uani 1 1 d .
H34A H -0.0639 -0.0998 -0.1632 0.127 Uiso 1 1 calc R
H34B H -0.1253 -0.0845 -0.2032 0.127 Uiso 1 1 calc R
H34C H -0.0784 -0.0435 -0.1402 0.127 Uiso 1 1 calc R
C35 C -0.0434(5) -0.0213(6) -0.2687(11) 0.110(5) Uani 1 1 d .
H35A H -0.0481 -0.0101 -0.3320 0.165 Uiso 1 1 calc R
H35B H -0.0126 -0.0450 -0.2360 0.165 Uiso 1 1 calc R
H35C H -0.0370 0.0092 -0.2267 0.165 Uiso 1 1 calc R
C36 C -0.1360(5) -0.0028(5) -0.3233(9) 0.091(4) Uani 1 1 d .
H36A H -0.1399 0.0113 -0.3844 0.136 Uiso 1 1 calc R
H36B H -0.1224 0.0244 -0.2726 0.136 Uiso 1 1 calc R
H36C H -0.1711 -0.0149 -0.3357 0.136 Uiso 1 1 calc R
C37 C -0.0693(5) -0.1508(7) -0.5395(10) 0.085(4) Uani 1 1 d U
C38 C -0.0729(6) -0.1015(7) -0.5986(11) 0.128(5) Uani 1 1 d U
H38A H -0.0509 -0.1062 -0.6289 0.192 Uiso 1 1 calc R
H38B H -0.0597 -0.0714 -0.5541 0.192 Uiso 1 1 calc R
H38C H -0.1105 -0.0956 -0.6502 0.192 Uiso 1 1 calc R
C39 C -0.0105(4) -0.1597(7) -0.4621(10) 0.145(5) Uani 1 1 d U
H39A H -0.0066 -0.1937 -0.4307 0.218 Uiso 1 1 calc R
H39B H 0.0018 -0.1322 -0.4122 0.218 Uiso 1 1 calc R
H39C H 0.0112 -0.1591 -0.4937 0.218 Uiso 1 1 calc R
C40 C -0.0886(7) -0.2002(7) -0.6038(14) 0.156(6) Uani 1 1 d U
H40A H -0.0870 -0.2299 -0.5633 0.234 Uiso 1 1 calc R
H40B H -0.0654 -0.2069 -0.6310 0.234 Uiso 1 1 calc R
H40C H -0.1258 -0.1953 -0.6578 0.234 Uiso 1 1 calc R
C41 C -0.3756(7) -0.1644(8) -0.8733(11) 0.117(5) Uani 1 1 d U
C42 C -0.4238(7) -0.2034(8) -0.9096(11) 0.162(7) Uani 1 1 d U
H42A H -0.4115 -0.2351 -0.8694 0.242 Uiso 1 1 calc R
H42B H -0.4375 -0.2123 -0.9788 0.242 Uiso 1 1 calc R
H42C H -0.4526 -0.1872 -0.9032 0.242 Uiso 1 1 calc R
C43 C -0.3341(8) -0.1749(11) -0.8918(11) 0.186(8) Uani 1 1 d U
H43A H -0.3067 -0.1475 -0.8623 0.279 Uiso 1 1 calc R
H43B H -0.3487 -0.1758 -0.9632 0.279 Uiso 1 1 calc R
H43C H -0.3178 -0.2086 -0.8630 0.279 Uiso 1 1 calc R
C44 C -0.3932(9) -0.1138(6) -0.9395(11) 0.174(7) Uani 1 1 d U
H44A H -0.3633 -0.0889 -0.9121 0.262 Uiso 1 1 calc R
H44B H -0.4244 -0.0980 -0.9406 0.262 Uiso 1 1 calc R
H44C H -0.4028 -0.1231 -1.0068 0.262 Uiso 1 1 calc R
C45 C -0.3889(5) -0.0558(7) -0.6060(12) 0.091(5) Uani 1 1 d .
C46 C -0.4410(7) -0.0339(8) -0.7024(14) 0.160(8) Uani 1 1 d .
H46A H -0.4553 -0.0040 -0.6845 0.240 Uiso 1 1 calc R
H46B H -0.4685 -0.0613 -0.7310 0.240 Uiso 1 1 calc R
H46C H -0.4312 -0.0231 -0.7508 0.240 Uiso 1 1 calc R
C47 C -0.3487(7) -0.0069(6) -0.5541(11) 0.115(5) Uani 1 1 d .
H47A H -0.3163 -0.0186 -0.4940 0.172 Uiso 1 1 calc R
H47B H -0.3669 0.0198 -0.5373 0.172 Uiso 1 1 calc R
H47C H -0.3386 0.0078 -0.5998 0.172 Uiso 1 1 calc R
C48 C -0.4081(7) -0.0804(9) -0.5421(12) 0.147(8) Uani 1 1 d .
H48A H -0.3772 -0.0872 -0.4763 0.220 Uiso 1 1 calc R
H48B H -0.4266 -0.1132 -0.5720 0.220 Uiso 1 1 calc R
H48C H -0.4330 -0.0566 -0.5367 0.220 Uiso 1 1 calc R
C49 C -0.3883(6) -0.4510(6) -0.4150(12) 0.088(4) Uani 1 1 d .
C50 C -0.3425(7) -0.4933(6) -0.3724(13) 0.141(7) Uani 1 1 d .
H50A H -0.3517 -0.5209 -0.4214 0.211 Uiso 1 1 calc R
H50B H -0.3390 -0.5083 -0.3122 0.211 Uiso 1 1 calc R
H50C H -0.3084 -0.4772 -0.3569 0.211 Uiso 1 1 calc R
C51 C -0.4000(7) -0.4283(8) -0.5088(11) 0.153(8) Uani 1 1 d .
H51A H -0.4111 -0.4558 -0.5585 0.229 Uiso 1 1 calc R
H51B H -0.3676 -0.4111 -0.5005 0.229 Uiso 1 1 calc R
H51C H -0.4291 -0.4027 -0.5304 0.229 Uiso 1 1 calc R
C52 C -0.4462(7) -0.4694(8) -0.4421(14) 0.156(7) Uani 1 1 d .
H52A H -0.4594 -0.4955 -0.4948 0.234 Uiso 1 1 calc R
H52B H -0.4707 -0.4395 -0.4646 0.234 Uiso 1 1 calc R
H52C H -0.4447 -0.4847 -0.3838 0.234 Uiso 1 1 calc R
C53 C -0.4107(8) -0.3490(6) -0.1519(14) 0.108(5) Uani 1 1 d U
C54 C -0.4381(11) -0.2962(9) -0.174(2) 0.241(9) Uani 1 1 d U
H54A H -0.4559 -0.2922 -0.1350 0.362 Uiso 1 1 calc R
H54B H -0.4650 -0.2937 -0.2440 0.362 Uiso 1 1 calc R
H54C H -0.4112 -0.2687 -0.1555 0.362 Uiso 1 1 calc R
C55 C -0.3763(8) -0.3413(10) -0.0515(14) 0.199(7) Uani 1 1 d U
H55A H -0.3493 -0.3692 -0.0249 0.298 Uiso 1 1 calc R
H55B H -0.3971 -0.3418 -0.0181 0.298 Uiso 1 1 calc R
H55C H -0.3582 -0.3076 -0.0405 0.298 Uiso 1 1 calc R
C56 C -0.4416(8) -0.4001(8) -0.1506(17) 0.195(8) Uani 1 1 d U
H56A H -0.4159 -0.4290 -0.1220 0.293 Uiso 1 1 calc R
H56B H -0.4695 -0.4090 -0.2182 0.293 Uiso 1 1 calc R
H56C H -0.4582 -0.3938 -0.1109 0.293 Uiso 1 1 calc R
C57 C -0.1075(6) -0.3384(6) 0.1758(9) 0.093(4) Uani 1 1 d U
C58 C -0.1576(7) -0.3091(9) 0.1890(11) 0.160(7) Uani 1 1 d U
H58A H -0.1426 -0.2979 0.2576 0.240 Uiso 1 1 calc R
H58B H -0.1868 -0.3340 0.1715 0.240 Uiso 1 1 calc R
H58C H -0.1716 -0.2787 0.1454 0.240 Uiso 1 1 calc R
C59 C -0.0673(7) -0.2983(9) 0.2092(13) 0.161(7) Uani 1 1 d U
H59A H -0.0561 -0.2889 0.2773 0.242 Uiso 1 1 calc R
H59B H -0.0824 -0.2676 0.1667 0.242 Uiso 1 1 calc R
H59C H -0.0362 -0.3110 0.2064 0.242 Uiso 1 1 calc R
C60 C -0.0737(10) -0.3853(8) 0.2393(12) 0.206(9) Uani 1 1 d U
H60A H -0.0587 -0.3771 0.3093 0.309 Uiso 1 1 calc R
H60B H -0.0444 -0.3922 0.2268 0.309 Uiso 1 1 calc R
H60C H -0.0968 -0.4161 0.2220 0.309 Uiso 1 1 calc R
C61 C -0.0931(7) -0.4451(6) -0.0874(11) 0.093(5) Uani 1 1 d .
C62 C -0.1328(6) -0.4895(7) -0.1368(10) 0.105(5) Uani 1 1 d .
H62A H -0.1394 -0.5065 -0.0884 0.158 Uiso 1 1 calc R
H62B H -0.1178 -0.5148 -0.1628 0.158 Uiso 1 1 calc R
H62C H -0.1667 -0.4757 -0.1910 0.158 Uiso 1 1 calc R
C63 C -0.0767(6) -0.4224(7) -0.1613(12) 0.120(6) Uani 1 1 d .
H63A H -0.0564 -0.4487 -0.1740 0.180 Uiso 1 1 calc R
H63B H -0.0543 -0.3914 -0.1324 0.180 Uiso 1 1 calc R
H63C H -0.1093 -0.4131 -0.2234 0.180 Uiso 1 1 calc R
C64 C -0.0421(6) -0.4659(6) 0.0043(11) 0.111(5) Uani 1 1 d .
H64A H -0.0519 -0.4819 0.0494 0.167 Uiso 1 1 calc R
H64B H -0.0170 -0.4370 0.0378 0.167 Uiso 1 1 calc R
H64C H -0.0248 -0.4919 -0.0158 0.167 Uiso 1 1 calc R
C65 C -0.2109(7) -0.5006(6) -0.4289(10) 0.176(9) Uani 1 1 d .
H65A H -0.2145 -0.4905 -0.3719 0.211 Uiso 1 1 calc R
H65B H -0.1726 -0.5089 -0.4043 0.211 Uiso 1 1 calc R
C66 C -0.2443(6) -0.5455(5) -0.4779(12) 0.153(7) Uani 1 1 d .
H66A H -0.2223 -0.5774 -0.4640 0.184 Uiso 1 1 calc R
H66B H -0.2712 -0.5512 -0.4577 0.184 Uiso 1 1 calc R
C67 C -0.2697(9) -0.5311(6) -0.5801(12) 0.202(10) Uani 1 1 d .
H67A H -0.3084 -0.5401 -0.6137 0.242 Uiso 1 1 calc R
H67B H -0.2534 -0.5511 -0.6119 0.242 Uiso 1 1 calc R
C68 C -0.2639(8) -0.4749(7) -0.5916(11) 0.178(8) Uani 1 1 d .
H68A H -0.2497 -0.4686 -0.6361 0.214 Uiso 1 1 calc R
H68B H -0.2986 -0.4565 -0.6175 0.214 Uiso 1 1 calc R
C89 C -0.3549(8) -0.1336(8) -0.1772(15) 0.194(6) Uani 1 1 d U
H89A H -0.3451 -0.1577 -0.1215 0.232 Uiso 1 1 calc R
H89B H -0.3362 -0.0999 -0.1522 0.232 Uiso 1 1 calc R
C90 C -0.4129(9) -0.1276(8) -0.2408(16) 0.206(6) Uani 1 1 d U
H90A H -0.4215 -0.0907 -0.2611 0.247 Uiso 1 1 calc R
H90B H -0.4309 -0.1374 -0.2040 0.247 Uiso 1 1 calc R
C91 C -0.4348(7) -0.1639(7) -0.3374(12) 0.166(5) Uani 1 1 d U
H91A H -0.4607 -0.1901 -0.3404 0.199 Uiso 1 1 calc R
H91B H -0.4524 -0.1428 -0.3985 0.199 Uiso 1 1 calc R
C92 C -0.3886(5) -0.1874(6) -0.3245(12) 0.134(4) Uani 1 1 d U
H92A H -0.3855 -0.2231 -0.2984 0.161 Uiso 1 1 calc R
H92B H -0.3901 -0.1898 -0.3886 0.161 Uiso 1 1 calc R

loop_
_atom_site_aniso_label
_atom_site_aniso_U_11
_atom_site_aniso_U_22
_atom_site_aniso_U_33
_atom_site_aniso_U_23
_atom_site_aniso_U_13
_atom_site_aniso_U_12
C8 0.074(8) 0.058(8) 0.057(7) 0.010(6) 0.048(7) -0.015(7)
C9 0.107(10) 0.043(8) 0.049(7) -0.011(6) 0.032(7) -0.016(7)
C10 0.121(12) 0.057(9) 0.067(9) 0.005(7) 0.045(9) -0.045(8)
C11 0.046(7) 0.082(11) 0.088(11) 0.005(8) 0.025(7) -0.003(7)
C12 0.076(9) 0.064(9) 0.054(8) 0.014(7) 0.025(7) -0.005(8)
C13 0.028(6) 0.053(8) 0.049(7) -0.015(6) 0.005(5) -0.014(5)
O9 0.338(16) 0.162(11) 0.154(10) -0.030(8) 0.009(9) 0.056(10)
C85 0.312(16) 0.206(14) 0.185(13) -0.013(12) 0.008(11) 0.044(13)
C86 0.292(16) 0.165(13) 0.115(10) -0.029(10) -0.048(11) 0.065(12)
C87 0.303(17) 0.193(13) 0.160(11) -0.054(10) -0.005(11) 0.016(14)
C88 0.302(16) 0.133(11) 0.158(12) -0.067(9) -0.019(10) 0.015(12)
O8 0.257(11) 0.093(7) 0.112(8) -0.022(5) 0.095(8) 0.023(7)
C81 0.278(16) 0.135(11) 0.158(11) -0.008(10) 0.043(11) 0.008(12)
C82 0.268(16) 0.143(11) 0.162(12) 0.025(10) 0.088(11) 0.015(12)
C83 0.227(15) 0.112(10) 0.218(14) -0.027(11) 0.055(12) -0.027(11)
C84 0.207(13) 0.133(11) 0.131(11) -0.015(9) 0.026(10) 0.020(11)
O7 0.68(3) 0.157(10) 0.147(7) -0.037(7) 0.268(13) -0.148(13)
C73 0.70(3) 0.147(13) 0.196(12) -0.047(11) 0.236(16) -0.075(16)
C74 0.69(3) 0.180(15) 0.167(13) -0.099(12) 0.186(16) -0.051(17)
C75 0.68(3) 0.234(15) 0.177(13) -0.049(13) 0.195(16) -0.136(17)
C76 0.65(3) 0.174(12) 0.160(10) -0.073(9) 0.213(14) -0.221(15)
O6 0.235(13) 0.242(15) 0.498(19) -0.011(15) 0.288(14) -0.004(10)
C69 0.232(15) 0.263(17) 0.49(2) 0.018(16) 0.282(15) -0.013(12)
C70 0.238(15) 0.283(18) 0.51(2) 0.043(18) 0.266(16) 0.007(13)
C71 0.256(15) 0.268(18) 0.53(2) 0.032(18) 0.287(16) 0.007(14)
C72 0.265(15) 0.274(17) 0.53(2) 0.016(17) 0.290(16) 0.007(13)
K1 0.155(3) 0.063(2) 0.087(2) -0.0091(16) 0.086(2) -0.016(2)
K2 0.105(2) 0.083(2) 0.075(2) -0.0133(16) 0.0609(19) -0.0098(19)
O1 0.065(5) 0.061(5) 0.076(5) -0.027(4) 0.049(5) -0.022(4)
O2 0.059(5) 0.077(6) 0.056(5) -0.005(4) 0.031(4) -0.017(4)
O3 0.081(6) 0.053(5) 0.050(5) -0.007(4) 0.037(4) -0.005(4)
O4 0.085(5) 0.056(5) 0.046(4) -0.003(4) 0.036(4) 0.017(4)
O5 0.165(9) 0.060(6) 0.129(9) -0.029(6) 0.037(7) -0.052(6)
O10 0.161(8) 0.162(8) 0.186(8) -0.076(6) 0.126(7) -0.020(7)
C1 0.073(8) 0.023(6) 0.057(7) 0.011(5) 0.041(6) -0.001(6)
C2 0.088(9) 0.051(8) 0.073(8) 0.001(6) 0.047(8) -0.020(7)
C3 0.111(10) 0.055(9) 0.115(11) 0.029(8) 0.078(9) -0.001(8)
C4 0.122(11) 0.042(7) 0.106(10) 0.013(7) 0.097(9) 0.003(7)
C5 0.107(9) 0.053(7) 0.067(7) -0.005(6) 0.071(7) 0.008(7)
C6 0.071(7) 0.042(7) 0.036(5) 0.004(5) 0.040(5) -0.006(6)
C7 0.058(7) 0.043(7) 0.059(7) -0.006(6) 0.039(6) -0.011(6)
C14 0.030(6) 0.028(5) 0.050(6) 0.005(5) 0.013(5) -0.009(5)
C15 0.069(8) 0.046(7) 0.071(8) -0.016(6) 0.046(7) -0.017(6)
C16 0.019(5) 0.051(7) 0.041(6) 0.003(5) 0.002(4) -0.005(5)
C17 0.081(9) 0.049(7) 0.064(8) -0.026(6) 0.052(7) -0.011(7)
C18 0.037(7) 0.056(8) 0.050(7) 0.005(6) 0.019(6) -0.010(6)
C19 0.111(10) 0.040(7) 0.073(8) -0.009(6) 0.063(7) -0.014(7)
C20 0.076(8) 0.045(7) 0.042(6) -0.004(6) 0.034(6) -0.007(7)
C21 0.032(6) 0.060(8) 0.066(7) -0.009(6) 0.026(6) -0.004(6)
C22 0.037(6) 0.050(7) 0.064(6) 0.022(5) 0.017(5) -0.012(5)
C23 0.028(6) 0.080(10) 0.089(9) 0.015(8) 0.016(6) 0.001(6)
C24 0.024(6) 0.069(9) 0.074(8) 0.009(6) 0.016(6) -0.010(6)
C25 0.040(7) 0.064(9) 0.062(8) 0.010(6) 0.021(6) 0.005(6)
C26 0.034(6) 0.071(8) 0.049(7) -0.014(6) 0.021(6) -0.008(6)
C27 0.062(7) 0.037(6) 0.040(6) -0.017(5) 0.023(6) -0.010(6)
C28 0.085(9) 0.053(8) 0.079(9) -0.003(7) 0.062(8) -0.018(7)
C29 0.052(7) 0.080(9) 0.036(6) -0.018(6) 0.005(5) 0.000(6)
C30 0.127(11) 0.060(9) 0.040(7) 0.015(6) 0.020(7) -0.019(8)
C31 0.040(7) 0.055(8) 0.070(9) -0.002(7) 0.013(6) 0.000(6)
C32 0.098(10) 0.063(9) 0.079(9) 0.014(7) 0.064(8) -0.017(8)
C33 0.072(9) 0.080(10) 0.053(8) -0.011(7) 0.004(6) -0.019(8)
C34 0.079(8) 0.098(10) 0.059(8) -0.031(7) 0.022(6) -0.031(7)
C35 0.086(9) 0.107(10) 0.125(10) -0.055(8) 0.045(8) -0.075(8)
C36 0.089(9) 0.069(9) 0.087(9) -0.006(7) 0.025(7) -0.036(7)
C37 0.073(7) 0.111(10) 0.094(8) 0.009(7) 0.059(7) -0.001(7)
C38 0.153(12) 0.136(10) 0.161(12) 0.049(9) 0.127(10) 0.021(9)
C39 0.067(7) 0.247(16) 0.140(10) 0.037(9) 0.065(7) 0.072(8)
C40 0.171(12) 0.144(12) 0.234(15) -0.059(11) 0.162(12) 0.003(10)
C41 0.144(13) 0.124(12) 0.073(9) -0.009(8) 0.048(9) -0.036(10)
C42 0.185(15) 0.154(14) 0.083(10) -0.033(10) 0.023(11) -0.070(12)
C43 0.179(15) 0.32(2) 0.073(9) -0.046(11) 0.077(11) 0.011(13)
C44 0.33(2) 0.110(10) 0.059(8) 0.014(7) 0.080(11) -0.017(11)
C45 0.045(7) 0.097(12) 0.099(11) 0.036(9) 0.012(8) 0.027(8)
C46 0.136(15) 0.139(18) 0.141(16) 0.029(13) 0.025(13) 0.023(13)
C47 0.151(14) 0.066(10) 0.117(12) 0.007(9) 0.062(11) 0.014(11)
C48 0.126(14) 0.21(2) 0.115(13) 0.031(13) 0.066(12) 0.106(13)
C49 0.093(10) 0.066(10) 0.119(12) -0.015(9) 0.065(9) -0.030(9)
C50 0.210(18) 0.057(9) 0.149(14) -0.048(9) 0.088(14) 0.009(10)
C51 0.160(16) 0.191(19) 0.057(9) 0.022(10) 0.018(10) -0.051(13)
C52 0.115(13) 0.169(17) 0.145(14) 0.024(12) 0.039(10) -0.047(12)
C53 0.181(13) 0.068(8) 0.167(11) 0.024(9) 0.155(11) 0.018(8)
C54 0.28(2) 0.206(15) 0.35(2) 0.060(18) 0.238(18) 0.121(15)
C55 0.212(16) 0.31(2) 0.175(13) -0.044(13) 0.170(12) 0.007(13)
C56 0.241(17) 0.191(14) 0.30(2) 0.024(14) 0.246(16) -0.009(12)
C57 0.113(10) 0.099(10) 0.048(7) 0.001(6) 0.029(7) -0.024(7)
C58 0.130(12) 0.263(19) 0.092(10) -0.066(11) 0.061(10) -0.046(11)
C59 0.148(13) 0.197(15) 0.129(13) -0.086(12) 0.064(11) -0.085(13)
C60 0.29(2) 0.195(14) 0.055(9) 0.036(10) 0.033(11) 0.085(14)
C61 0.123(12) 0.086(11) 0.086(10) -0.006(9) 0.064(10) 0.008(10)
C62 0.122(12) 0.095(12) 0.084(10) -0.017(9) 0.042(9) 0.021(11)
C63 0.103(11) 0.150(14) 0.151(15) 0.003(11) 0.096(11) -0.007(10)
C64 0.089(10) 0.126(14) 0.107(11) 0.008(10) 0.042(9) 0.057(10)
C65 0.248(19) 0.074(9) 0.086(9) -0.006(8) 0.000(11) -0.047(11)
C66 0.170(13) 0.062(8) 0.129(11) 0.007(8) 0.006(10) 0.056(9)
C67 0.32(2) 0.060(9) 0.117(12) -0.017(8) 0.035(14) -0.009(12)
C68 0.26(2) 0.149(15) 0.094(11) -0.013(10) 0.071(13) -0.101(14)
C89 0.193(11) 0.221(12) 0.212(12) -0.076(10) 0.136(10) 0.001(11)
C90 0.196(11) 0.212(13) 0.230(13) -0.068(10) 0.123(11) 0.034(11)
C91 0.158(9) 0.188(12) 0.193(11) -0.025(9) 0.120(9) 0.029(9)
C92 0.111(8) 0.132(10) 0.189(10) -0.045(8) 0.099(8) -0.009(7)

loop_
_atom_type_symbol
_atom_type_description
_atom_type_scat_dispersion_real
_atom_type_scat_dispersion_imag
_atom_type_scat_source
C C 0.0033 0.0016 'International Tables Vol C Tables 4.2.6.8 and 6.1.1.4'
H H 0.0000 0.0000 'International Tables Vol C Tables 4.2.6.8 and 6.1.1.4'
O O 0.0106 0.0060 'International Tables Vol C Tables 4.2.6.8 and 6.1.1.4'
K K 0.2009 0.2494 'International Tables Vol C Tables 4.2.6.8 and 6.1.1.4'

loop_
_geom_angle_atom_site_label_1
_geom_angle_atom_site_label_2
_geom_angle_atom_site_label_3
_geom_angle
C9 C8 C13 120.0
C9 C8 C7 115.5(7)
C13 C8 C7 124.5(7)
C8 C9 C10 120.0
C8 C9 H9A 120.0
C10 C9 H9A 120.0
C9 C10 C11 120.0
C9 C10 C41 119.4(9)
C11 C10 C41 120.6(9)
C12 C11 C10 120.0
C12 C11 H11A 120.0
C10 C11 H11A 120.0
C11 C12 C13 120.0
C11 C12 C45 119.7(8)
C13 C12 C45 120.3(8)
O2 C13 C12 119.6(7)
O2 C13 C8 120.4(7)
C12 C13 C8 120.0
C85 O9 C88 108.0
C86 C85 O9 108.0
C86 C85 H85A 110.1
O9 C85 H85A 110.1
C86 C85 H85B 110.1
O9 C85 H85B 110.1
H85A C85 H85B 108.4
C85 C86 C87 108.0
C85 C86 H86A 110.1
C87 C86 H86A 110.1
C85 C86 H86B 110.1
C87 C86 H86B 110.1
H86A C86 H86B 108.4
C86 C87 C88 108.0
C86 C87 H87A 110.1
C88 C87 H87A 110.1
C86 C87 H87B 110.1
C88 C87 H87B 110.1
H87A C87 H87B 108.4
O9 C88 C87 108.0
O9 C88 H88A 110.1
C87 C88 H88A 110.1
O9 C88 H88B 110.1
C87 C88 H88B 110.1
H88A C88 H88B 108.4
C81 O8 C84 108.0
O8 C81 C82 108.0
O8 C81 H81A 110.1
C82 C81 H81A 110.1
O8 C81 H81B 110.1
C82 C81 H81B 110.1
H81A C81 H81B 108.4
C83 C82 C81 108.0
C83 C82 H82A 110.1
C81 C82 H82A 110.1
C83 C82 H82B 110.1
C81 C82 H82B 110.1
H82A C82 H82B 108.4
C84 C83 C82 108.0
C84 C83 H83A 110.1
C82 C83 H83A 110.1
C84 C83 H83B 110.1
C82 C83 H83B 110.1
H83A C83 H83B 108.4
O8 C84 C83 108.0
O8 C84 H84A 110.1
C83 C84 H84A 110.1
O8 C84 H84B 110.1
C83 C84 H84B 110.1
H84A C84 H84B 108.4
C73 O7 C76 108.0
O7 C73 C74 108.0
O7 C73 H73A 110.1
C74 C73 H73A 110.1
O7 C73 H73B 110.1
C74 C73 H73B 110.1
H73A C73 H73B 108.4
C75 C74 C73 108.0
C75 C74 H74A 110.1
C73 C74 H74A 110.1
C75 C74 H74B 110.1
C73 C74 H74B 110.1
H74A C74 H74B 108.4
C74 C75 C76 108.0
C74 C75 H75A 110.1
C76 C75 H75A 110.1
C74 C75 H75B 110.1
C76 C75 H75B 110.1
H75A C75 H75B 108.4
O7 C76 C75 108.0
O7 C76 H76A 110.1
C75 C76 H76A 110.1
O7 C76 H76B 110.1
C75 C76 H76B 110.1
H76A C76 H76B 108.4
C72 O6 C69 108.0
C70 C69 O6 108.0
C70 C69 H69A 110.1
O6 C69 H69A 110.1
C70 C69 H69B 110.1
O6 C69 H69B 110.1
H69A C69 H69B 108.4
C69 C70 C71 108.0
C69 C70 H70A 110.1
C71 C70 H70A 110.1
C69 C70 H70B 110.1
C71 C70 H70B 110.1
H70A C70 H70B 108.4
C70 C71 C72 108.0
C70 C71 H71A 110.1
C72 C71 H71A 110.1
C70 C71 H71B 110.1
C72 C71 H71B 110.1
H71A C71 H71B 108.4
O6 C72 C71 108.0
O6 C72 H72A 110.1
C71 C72 H72A 110.1
O6 C72 H72B 110.1
C71 C72 H72B 110.1
H72A C72 H72B 108.4
O4 K1 O3 52.0(2)
O4 K1 O6 107.8(3)
O3 K1 O6 158.4(3)
O4 K1 O7 167.6(3)
O3 K1 O7 116.2(3)
O6 K1 O7 84.4(2)
O4 K1 O5 94.7(3)
O3 K1 O5 92.3(3)
O6 K1 O5 80.9(3)
O7 K1 O5 89.1(3)
O4 K1 C17 60.9(3)
O3 K1 C17 60.5(3)
O6 K1 C17 120.2(3)
O7 K1 C17 111.6(3)
O5 K1 C17 150.7(3)
O4 K1 C14 104.0(2)
O3 K1 C14 103.5(2)
O6 K1 C14 88.1(2)
O7 K1 C14 73.7(2)
O5 K1 C14 160.5(3)
C17 K1 C14 48.4(2)
O4 K1 H2OH 27.8
O3 K1 H2OH 24.3
O6 K1 H2OH 135.4
O7 K1 H2OH 140.2
O5 K1 H2OH 95.0
C17 K1 H2OH 55.8
C14 K1 H2OH 104.2
O8 K2 O10 87.1(3)
O8 K2 O9 85.90(16)
O10 K2 O9 88.9(3)
O8 K2 O1 92.0(2)
O10 K2 O1 155.4(3)
O9 K2 O1 115.6(2)
O8 K2 O2 96.3(2)
O10 K2 O2 103.9(3)
O9 K2 O2 167.1(3)
O1 K2 O2 51.7(2)
O8 K2 C14 149.5(3)
O10 K2 C14 115.7(3)
O9 K2 C14 113.0(2)
O1 K2 C14 58.6(2)
O2 K2 C14 60.0(2)
O8 K2 C17 159.3(2)
O10 K2 C17 86.2(3)
O9 K2 C17 74.4(2)
O1 K2 C17 102.1(3)
O2 K2 C17 104.3(3)
C14 K2 C17 49.24(16)
O8 K2 H1OH 93.8
O10 K2 H1OH 128.3
O9 K2 H1OH 142.7
O1 K2 H1OH 27.2
O2 K2 H1OH 24.6
C14 K2 H1OH 56.5
C17 K2 H1OH 105.7
C1 O1 K2 152.5(7)
C1 O1 H1OH 119.1
K2 O1 H1OH 62.1
C13 O2 K2 148.0(6)
C13 O2 H1OH 120.3
K2 O2 H1OH 61.8
C26 O3 K1 147.7(7)
C26 O3 H2OH 116.8
K1 O3 H2OH 62.7
C32 O4 K1 151.8(6)
C32 O4 H2OH 118.9
K1 O4 H2OH 63.6
C68 O5 C65 113.2(10)
C68 O5 K1 121.2(11)
C65 O5 K1 117.7(9)
C92 O10 C89 110.4(11)
C92 O10 K2 125.9(7)
C89 O10 K2 123.7(9)
O1 C1 C2 120.1(11)
O1 C1 C6 118.2(10)
C2 C1 C6 121.6(11)
C1 C2 C33 124.6(12)
C1 C2 C3 117.5(12)
C33 C2 C3 117.8(12)
C4 C3 C2 120.4(12)
C4 C3 H3A 119.8
C2 C3 H3A 119.8
C5 C4 C3 119.5(11)
C5 C4 C37 126.3(13)
C3 C4 C37 114.0(13)
C4 C5 C6 122.6(10)
C4 C5 H5A 118.7
C6 C5 H5A 118.7
C5 C6 C1 118.0(10)
C5 C6 C7 117.3(9)
C1 C6 C7 124.7(9)
C6 C7 C14 115.6(8)
C6 C7 C8 110.0(8)
C14 C7 C8 114.9(8)
C6 C7 H7A 105.1
C14 C7 H7A 105.1
C8 C7 H7A 105.1
C15 C14 C19 118.4(10)
C15 C14 C7 120.7(9)
C19 C14 C7 120.6(9)
C15 C14 K2 79.7(6)
C19 C14 K2 78.1(6)
C7 C14 K2 117.6(6)
C15 C14 K1 75.2(6)
C19 C14 K1 77.3(6)
C7 C14 K1 112.0(6)
K2 C14 K1 130.4(3)
C14 C15 C16 121.2(10)
C14 C15 H15A 119.4
C16 C15 H15A 119.4
C17 C16 C15 120.8(10)
C17 C16 H16A 119.6
C15 C16 H16A 119.6
C16 C17 C18 118.9(10)
C16 C17 C20 119.3(10)
C18 C17 C20 121.6(10)
C16 C17 K1 79.2(6)
C18 C17 K1 82.0(6)
C20 C17 K1 112.8(7)
C16 C17 K2 76.6(6)
C18 C17 K2 74.7(7)
C20 C17 K2 115.1(6)
K1 C17 K2 132.0(4)
C17 C18 C19 122.1(10)
C17 C18 H18A 119.0
C19 C18 H18A 119.0
C18 C19 C14 118.6(11)
C18 C19 H19A 120.7
C14 C19 H19A 120.7
C27 C20 C21 117.7(9)
C27 C20 C17 116.6(9)
C21 C20 C17 113.0(9)
C27 C20 H20A 102.0
C21 C20 H20A 102.0
C17 C20 H20A 102.0
C22 C21 C26 119.8(11)
C22 C21 C20 119.6(10)
C26 C21 C20 120.5(10)
C21 C22 C23 123.4(12)
C21 C22 H22A 118.3
C23 C22 H22A 118.3
C24 C23 C22 113.5(12)
C24 C23 C53 126.5(13)
C22 C23 C53 119.9(14)
C25 C24 C23 125.9(11)
C25 C24 H24A 117.1
C23 C24 H24A 117.1
C24 C25 C26 118.0(12)
C24 C25 C49 123.1(12)
C26 C25 C49 118.9(11)
C21 C26 O3 122.1(10)
C21 C26 C25 118.6(11)
O3 C26 C25 119.3(10)
C28 C27 C20 121.7(9)
C28 C27 C32 115.9(7)
C20 C27 C32 122.1(8)
C27 C28 C29 127.7(8)
C27 C28 H28A 116.1
C29 C28 H28A 116.1
C28 C29 C30 113.6(7)
C28 C29 C57 126.1(10)
C30 C29 C57 120.0(10)
C29 C30 C31 125.5(8)
C29 C30 H30A 117.3
C31 C30 H30A 117.3
C32 C31 C30 117.3(9)
C32 C31 C61 121.6(10)
C30 C31 C61 121.0(10)
O4 C32 C31 123.3(10)
O4 C32 C27 116.8(9)
C31 C32 C27 119.9(8)
C2 C33 C35 116.8(12)
C2 C33 C34 110.2(11)
C35 C33 C34 113.0(10)
C2 C33 C36 108.1(10)
C35 C33 C36 100.0(11)
C34 C33 C36 107.9(12)
C33 C34 H34A 109.5
C33 C34 H34B 109.5
H34A C34 H34B 109.5
C33 C34 H34C 109.5
H34A C34 H34C 109.5
H34B C34 H34C 109.5
C33 C35 H35A 109.5
C33 C35 H35B 109.5
H35A C35 H35B 109.5
C33 C35 H35C 109.5
H35A C35 H35C 109.5
H35B C35 H35C 109.5
C33 C36 H36A 109.5
C33 C36 H36B 109.5
H36A C36 H36B 109.5
C33 C36 H36C 109.5
H36A C36 H36C 109.5
H36B C36 H36C 109.5
C39 C37 C40 106.5(13)
C39 C37 C38 108.2(12)
C40 C37 C38 112.9(13)
C39 C37 C4 112.5(11)
C40 C37 C4 107.9(12)
C38 C37 C4 108.9(12)
C37 C38 H38A 109.5
C37 C38 H38B 109.5
H38A C38 H38B 109.5
C37 C38 H38C 109.5
H38A C38 H38C 109.5
H38B C38 H38C 109.5
C37 C39 H39A 109.5
C37 C39 H39B 109.5
H39A C39 H39B 109.5
C37 C39 H39C 109.5
H39A C39 H39C 109.5
H39B C39 H39C 109.5
C37 C40 H40A 109.5
C37 C40 H40B 109.5
H40A C40 H40B 109.5
C37 C40 H40C 109.5
H40A C40 H40C 109.5
H40B C40 H40C 109.5
C43 C41 C42 119.9(19)
C43 C41 C44 92.3(16)
C42 C41 C44 111.1(15)
C43 C41 C10 112.7(14)
C42 C41 C10 109.0(12)
C44 C41 C10 110.8(13)
C41 C42 H42A 109.5
C41 C42 H42B 109.5
H42A C42 H42B 109.5
C41 C42 H42C 109.5
H42A C42 H42C 109.5
H42B C42 H42C 109.5
C41 C43 H43A 109.5
C41 C43 H43B 109.5
H43A C43 H43B 109.5
C41 C43 H43C 109.5
H43A C43 H43C 109.5
H43B C43 H43C 109.5
C41 C44 H44A 109.5
C41 C44 H44B 109.5
H44A C44 H44B 109.5
C41 C44 H44C 109.5
H44A C44 H44C 109.5
H44B C44 H44C 109.5
C48 C45 C12 108.4(12)
C48 C45 C46 106.9(13)
C12 C45 C46 111.3(14)
C48 C45 C47 113.6(16)
C12 C45 C47 109.7(11)
C46 C45 C47 106.9(13)
C45 C46 H46A 109.5
C45 C46 H46B 109.5
H46A C46 H46B 109.5
C45 C46 H46C 109.5
H46A C46 H46C 109.5
H46B C46 H46C 109.5
C45 C47 H47A 109.5
C45 C47 H47B 109.5
H47A C47 H47B 109.5
C45 C47 H47C 109.5
H47A C47 H47C 109.5
H47B C47 H47C 109.5
C45 C48 H48A 109.5
C45 C48 H48B 109.5
H48A C48 H48B 109.5
C45 C48 H48C 109.5
H48A C48 H48C 109.5
H48B C48 H48C 109.5
C51 C49 C50 114.7(15)
C51 C49 C52 100.4(14)
C50 C49 C52 117.0(13)
C51 C49 C25 110.6(13)
C50 C49 C25 106.5(11)
C52 C49 C25 107.3(13)
C49 C50 H50A 109.5
C49 C50 H50B 109.5
H50A C50 H50B 109.5
C49 C50 H50C 109.5
H50A C50 H50C 109.5
H50B C50 H50C 109.5
C49 C51 H51A 109.5
C49 C51 H51B 109.5
H51A C51 H51B 109.5
C49 C51 H51C 109.5
H51A C51 H51C 109.5
H51B C51 H51C 109.5
C49 C52 H52A 109.5
C49 C52 H52B 109.5
H52A C52 H52B 109.5
C49 C52 H52C 109.5
H52A C52 H52C 109.5
H52B C52 H52C 109.5
C55 C53 C54 96.7(17)
C55 C53 C23 113.8(15)
C54 C53 C23 113.9(13)
C55 C53 C56 100.5(15)
C54 C53 C56 120.5(17)
C23 C53 C56 109.9(13)
C53 C54 H54A 109.5
C53 C54 H54B 109.5
H54A C54 H54B 109.5
C53 C54 H54C 109.5
H54A C54 H54C 109.5
H54B C54 H54C 109.5
C53 C55 H55A 109.5
C53 C55 H55B 109.5
H55A C55 H55B 109.5
C53 C55 H55C 109.5
H55A C55 H55C 109.5
H55B C55 H55C 109.5
C53 C56 H56A 109.5
C53 C56 H56B 109.5
H56A C56 H56B 109.5
C53 C56 H56C 109.5
H56A C56 H56C 109.5
H56B C56 H56C 109.5
C59 C57 C29 112.8(12)
C59 C57 C60 101.3(16)
C29 C57 C60 109.6(13)
C59 C57 C58 102.2(14)
C29 C57 C58 107.5(11)
C60 C57 C58 123.1(14)
C57 C58 H58A 109.5
C57 C58 H58B 109.5
H58A C58 H58B 109.5
C57 C58 H58C 109.5
H58A C58 H58C 109.5
H58B C58 H58C 109.5
C57 C59 H59A 109.5
C57 C59 H59B 109.5
H59A C59 H59B 109.5
C57 C59 H59C 109.5
H59A C59 H59C 109.5
H59B C59 H59C 109.5
C57 C60 H60A 109.5
C57 C60 H60B 109.5
H60A C60 H60B 109.5
C57 C60 H60C 109.5
H60A C60 H60C 109.5
H60B C60 H60C 109.5
C62 C61 C64 109.4(14)
C62 C61 C31 107.0(12)
C64 C61 C31 113.6(11)
C62 C61 C63 109.4(12)
C64 C61 C63 108.5(14)
C31 C61 C63 108.9(12)
C61 C62 H62A 109.5
C61 C62 H62B 109.5
H62A C62 H62B 109.5
C61 C62 H62C 109.5
H62A C62 H62C 109.5
H62B C62 H62C 109.5
C61 C63 H63A 109.5
C61 C63 H63B 109.5
H63A C63 H63B 109.5
C61 C63 H63C 109.5
H63A C63 H63C 109.5
H63B C63 H63C 109.5
C61 C64 H64A 109.5
C61 C64 H64B 109.5
H64A C64 H64B 109.5
C61 C64 H64C 109.5
H64A C64 H64C 109.5
H64B C64 H64C 109.5
O5 C65 C66 108.3(10)
O5 C65 H65A 110.0
C66 C65 H65A 110.0
O5 C65 H65B 110.0
C66 C65 H65B 110.0
H65A C65 H65B 108.4
C67 C66 C65 102.2(14)
C67 C66 H66A 111.3
C65 C66 H66A 111.3
C67 C66 H66B 111.3
C65 C66 H66B 111.3
H66A C66 H66B 109.2
C66 C67 C68 111.4(12)
C66 C67 H67A 109.3
C68 C67 H67A 109.3
C66 C67 H67B 109.3
C68 C67 H67B 109.3
H67A C67 H67B 108.0
O5 C68 C67 102.5(13)
O5 C68 H68A 111.3
C67 C68 H68A 111.3
O5 C68 H68B 111.3
C67 C68 H68B 111.3
H68A C68 H68B 109.2
C90 C89 O10 95.9(14)
C90 C89 H89A 112.6
O10 C89 H89A 112.6
C90 C89 H89B 112.6
O10 C89 H89B 112.6
H89A C89 H89B 110.1
C89 C90 C91 110.2(14)
C89 C90 H90A 109.6
C91 C90 H90A 109.6
C89 C90 H90B 109.6
C91 C90 H90B 109.6
H90A C90 H90B 108.1
C92 C91 C90 103.3(14)
C92 C91 H91A 111.1
C90 C91 H91A 111.1
C92 C91 H91B 111.1
C90 C91 H91B 111.1
H91A C91 H91B 109.1
O10 C92 C91 108.7(12)
O10 C92 H92A 110.0
C91 C92 H92A 110.0
O10 C92 H92B 110.0
C91 C92 H92B 110.0
H92A C92 H92B 108.3

loop_
_geom_bond_atom_site_label_1
_geom_bond_atom_site_label_2
_geom_bond_distance
C8 C9 1.3900
C8 C13 1.3900
C8 C7 1.538(12)
C9 C10 1.3900
C9 H9A 0.9300
C10 C11 1.3900
C10 C41 1.592(16)
C11 C12 1.3900
C11 H11A 0.9300
C12 C13 1.3900
C12 C45 1.537(18)
C13 O2 1.308(9)
O9 C85 1.4200
O9 C88 1.4200
O9 K2 2.715(6)
C85 C86 1.4200
C85 H85A 0.9700
C85 H85B 0.9700
C86 C87 1.4200
C86 H86A 0.9700
C86 H86B 0.9700
C87 C88 1.4200
C87 H87A 0.9700
C87 H87B 0.9700
C88 H88A 0.9700
C88 H88B 0.9700
O8 C81 1.4200
O8 C84 1.4200
O8 K2 2.642(6)
C81 C82 1.4200
C81 H81A 0.9700
C81 H81B 0.9700
C82 C83 1.4200
C82 H82A 0.9700
C82 H82B 0.9700
C83 C84 1.4200
C83 H83A 0.9700
C83 H83B 0.9700
C84 H84A 0.9700
C84 H84B 0.9700
O7 C73 1.4200
O7 C76 1.4200
O7 K1 2.770(7)
C73 C74 1.4200
C73 H73A 0.9700
C73 H73B 0.9700
C74 C75 1.4200
C74 H74A 0.9700
C74 H74B 0.9700
C75 C76 1.4200
C75 H75A 0.9700
C75 H75B 0.9700
C76 H76A 0.9700
C76 H76B 0.9700
O6 C72 1.4200
O6 C69 1.4200
O6 K1 2.718(9)
C69 C70 1.4200
C69 H69A 0.9700
C69 H69B 0.9700
C70 C71 1.4200
C70 H70A 0.9700
C70 H70B 0.9700
C71 C72 1.4200
C71 H71A 0.9700
C71 H71B 0.9700
C72 H72A 0.9700
C72 H72B 0.9700
K1 O4 2.689(8)
K1 O3 2.709(8)
K1 O5 2.789(9)
K1 C17 3.288(10)
K1 C14 3.511(10)
K1 H2OH 2.4104
K2 O10 2.668(10)
K2 O1 2.760(8)
K2 O2 2.762(8)
K2 C14 3.255(11)
K2 C17 3.436(12)
K2 H1OH 2.4383
O1 C1 1.298(12)
O1 H1OH 1.2599
O2 H1OH 1.1530
O3 C26 1.394(12)
O3 H2OH 1.1151
O4 C32 1.343(12)
O4 H2OH 1.2551
O5 C68 1.343(15)
O5 C65 1.370(14)
O10 C92 1.341(13)
O10 C89 1.563(16)
C1 C2 1.375(15)
C1 C6 1.435(14)
C2 C33 1.497(17)
C2 C3 1.519(18)
C3 C4 1.383(18)
C3 H3A 0.9300
C4 C5 1.375(16)
C4 C37 1.526(17)
C5 C6 1.434(13)
C5 H5A 0.9300
C6 C7 1.476(14)
C7 C14 1.527(13)
C7 H7A 0.9800
C14 C15 1.352(13)
C14 C19 1.420(14)
C15 C16 1.400(14)
C15 H15A 0.9300
C16 C17 1.352(13)
C16 H16A 0.9300
C17 C18 1.361(14)
C17 C20 1.601(14)
C18 C19 1.388(14)
C18 H18A 0.9300
C19 H19A 0.9300
C20 C27 1.474(13)
C20 C21 1.554(15)
C20 H20A 0.9800
C21 C22 1.324(13)
C21 C26 1.375(14)
C22 C23 1.404(14)
C22 H22A 0.9300
C23 C24 1.374(17)
C23 C53 1.509(19)
C24 C25 1.307(15)
C24 H24A 0.9300
C25 C26 1.422(15)
C25 C49 1.588(18)
C27 C28 1.347(10)
C27 C32 1.499(11)
C28 C29 1.381(11)
C28 H28A 0.9300
C29 C30 1.397(12)
C29 C57 1.490(15)
C30 C31 1.414(12)
C30 H30A 0.9300
C31 C32 1.376(11)
C31 C61 1.537(16)
C33 C35 1.526(17)
C33 C34 1.537(17)
C33 C36 1.546(17)
C34 H34A 0.9600
C34 H34B 0.9600
C34 H34C 0.9600
C35 H35A 0.9600
C35 H35B 0.9600
C35 H35C 0.9600
C36 H36A 0.9600
C36 H36B 0.9600
C36 H36C 0.9600
C37 C39 1.489(16)
C37 C40 1.51(2)
C37 C38 1.511(19)
C38 H38A 0.9600
C38 H38B 0.9600
C38 H38C 0.9600
C39 H39A 0.9600
C39 H39B 0.9600
C39 H39C 0.9600
C40 H40A 0.9600
C40 H40B 0.9600
C40 H40C 0.9600
C41 C43 1.37(2)
C41 C42 1.53(2)
C41 C44 1.55(2)
C42 H42A 0.9600
C42 H42B 0.9600
C42 H42C 0.9600
C43 H43A 0.9600
C43 H43B 0.9600
C43 H43C 0.9600
C44 H44A 0.9600
C44 H44B 0.9600
C44 H44C 0.9600
C45 C48 1.48(2)
C45 C46 1.566(19)
C45 C47 1.59(2)
C46 H46A 0.9600
C46 H46B 0.9600
C46 H46C 0.9600
C47 H47A 0.9600
C47 H47B 0.9600
C47 H47C 0.9600
C48 H48A 0.9600
C48 H48B 0.9600
C48 H48C 0.9600
C49 C51 1.430(19)
C49 C50 1.54(2)
C49 C52 1.54(2)
C50 H50A 0.9600
C50 H50B 0.9600
C50 H50C 0.9600
C51 H51A 0.9600
C51 H51B 0.9600
C51 H51C 0.9600
C52 H52A 0.9600
C52 H52B 0.9600
C52 H52C 0.9600
C53 C55 1.36(2)
C53 C54 1.49(2)
C53 C56 1.56(2)
C54 H54A 0.9600
C54 H54B 0.9600
C54 H54C 0.9600
C55 H55A 0.9600
C55 H55B 0.9600
C55 H55C 0.9600
C56 H56A 0.9600
C56 H56B 0.9600
C56 H56C 0.9600
C57 C59 1.405(19)
C57 C60 1.52(2)
C57 C58 1.70(2)
C58 H58A 0.9600
C58 H58B 0.9600
C58 H58C 0.9600
C59 H59A 0.9600
C59 H59B 0.9600
C59 H59C 0.9600
C60 H60A 0.9600
C60 H60B 0.9600
C60 H60C 0.9600
C61 C62 1.49(2)
C61 C64 1.508(18)
C61 C63 1.543(18)
C62 H62A 0.9600
C62 H62B 0.9600
C62 H62C 0.9600
C63 H63A 0.9600
C63 H63B 0.9600
C63 H63C 0.9600
C64 H64A 0.9600
C64 H64B 0.9600
C64 H64C 0.9600
C65 C66 1.419(17)
C65 H65A 0.9700
C65 H65B 0.9700
C66 C67 1.407(19)
C66 H66A 0.9700
C66 H66B 0.9700
C67 C68 1.444(18)
C67 H67A 0.9700
C67 H67B 0.9700
C68 H68A 0.9700
C68 H68B 0.9700
C89 C90 1.43(2)
C89 H89A 0.9700
C89 H89B 0.9700
C90 C91 1.58(2)
C90 H90A 0.9700
C90 H90B 0.9700
C91 C92 1.354(15)
C91 H91A 0.9700
C91 H91B 0.9700
C92 H92A 0.9700
C92 H92B 0.9700

loop_
_geom_hbond_atom_site_label_D
_geom_hbond_atom_site_label_H
_geom_hbond_atom_site_label_A
_geom_hbond_distance_DH
_geom_hbond_distance_HA
_geom_hbond_distance_DA
_geom_hbond_angle_DHA
O2 H1OH O1 1.15 1.26 2.410(10) 174.1
O3 H2OH O4 1.12 1.26 2.368(10) 175.1

loop_
_geom_torsion_atom_site_label_1
_geom_torsion_atom_site_label_2
_geom_torsion_atom_site_label_3
_geom_torsion_atom_site_label_4
_geom_torsion
C13 C8 C9 C10 0.0
C7 C8 C9 C10 178.4(7)
C8 C9 C10 C11 0.0
C8 C9 C10 C41 178.9(9)
C9 C10 C11 C12 0.0
C41 C10 C11 C12 -178.9(9)
C10 C11 C12 C13 0.0
C10 C11 C12 C45 178.4(10)
C11 C12 C13 O2 178.6(7)
C45 C12 C13 O2 0.2(10)
C11 C12 C13 C8 0.0
C45 C12 C13 C8 -178.4(10)
C9 C8 C13 O2 -178.5(7)
C7 C8 C13 O2 3.2(9)
C9 C8 C13 C12 0.0
C7 C8 C13 C12 -178.2(8)
C88 O9 C85 C86 0.0
K2 O9 C85 C86 124.91(17)
O9 C85 C86 C87 0.0
C85 C86 C87 C88 0.0
C85 O9 C88 C87 0.0
K2 O9 C88 C87 -139.79(14)
C86 C87 C88 O9 0.0
C84 O8 C81 C82 0.0
O8 C81 C82 C83 0.0
C81 C82 C83 C84 0.0
C81 O8 C84 C83 0.0
K2 O8 C84 C83 140.4(2)
C82 C83 C84 O8 0.0
C76 O7 C73 C74 0.0
O7 C73 C74 C75 0.0
C73 C74 C75 C76 0.0
C73 O7 C76 C75 0.0
K1 O7 C76 C75 -140.47(13)
C74 C75 C76 O7 0.0
C72 O6 C69 C70 0.0
O6 C69 C70 C71 0.0
C69 C70 C71 C72 0.0
C69 O6 C72 C71 0.0
K1 O6 C72 C71 170.9(2)
C70 C71 C72 O6 0.0
C69 O6 K1 O4 50.5(2)
C72 O6 K1 O3 -139.1(5)
C69 O6 K1 O3 31.3(7)
C72 O6 K1 O5 148.1(3)
C69 O6 K1 O5 -41.5(3)
C72 O6 K1 C17 -53.7(4)
C69 O6 K1 C17 116.7(3)
C72 O6 K1 C14 -15.7(3)
C69 O6 K1 C14 154.67(18)
C73 O7 K1 O4 -131.1(10)
C76 O7 K1 O4 -10.7(11)
C76 O7 K1 O3 5.6(2)
C73 O7 K1 O5 -22.7(3)
C76 O7 K1 O5 97.7(2)
C76 O7 K1 C17 -61.1(3)
C76 O7 K1 C14 -91.69(19)
C81 O8 K2 O10 -89.0(3)
C84 O8 K2 O10 130.1(3)
C84 O8 K2 O9 40.9(3)
C81 O8 K2 O1 66.4(2)
C84 O8 K2 O1 -74.5(3)
C81 O8 K2 O2 14.6(2)
C84 O8 K2 O2 -126.3(2)
C81 O8 K2 C14 51.2(5)
C84 O8 K2 C14 -89.7(5)
C81 O8 K2 C17 -160.4(8)
C84 O8 K2 C17 58.7(9)
C85 O9 K2 O8 -69.53(19)
C88 O9 K2 O8 57.38(15)
C85 O9 K2 O10 -156.7(2)
C88 O9 K2 O10 -29.8(2)
C85 O9 K2 O1 20.8(3)
C88 O9 K2 O1 147.7(2)
C85 O9 K2 O2 30.8(12)
C88 O9 K2 O2 157.8(11)
C85 O9 K2 C14 85.7(3)
C88 O9 K2 C14 -147.4(2)
C85 O9 K2 C17 116.9(3)
C88 O9 K2 C17 -116.2(2)
O8 K2 O1 C1 165.6(15)
O10 K2 O1 C1 -106.8(16)
O9 K2 O1 C1 79.2(15)
O2 K2 O1 C1 -97.9(15)
C14 K2 O1 C1 -23.3(14)
C17 K2 O1 C1 0.9(15)
C12 C13 O2 K2 131.4(9)
C8 C13 O2 K2 -50.0(12)
O8 K2 O2 C13 -171.8(11)
O10 K2 O2 C13 -83.3(11)
O9 K2 O2 C13 88.9(15)
O1 K2 O2 C13 100.5(11)
C14 K2 O2 C13 28.6(10)
C17 K2 O2 C13 6.3(11)
O4 K1 O3 C26 100.5(11)
O6 K1 O3 C26 123.9(11)
O7 K1 O3 C26 -75.1(11)
O5 K1 O3 C26 -165.3(11)
C17 K1 O3 C26 26.0(11)
C14 K1 O3 C26 3.1(11)
O3 K1 O4 C32 -104.9(14)
O6 K1 O4 C32 83.9(14)
O7 K1 O4 C32 -86.4(19)
O5 K1 O4 C32 165.8(14)
C17 K1 O4 C32 -31.3(14)
C14 K1 O4 C32 -8.6(15)
O4 K1 O5 C68 149.6(11)
O3 K1 O5 C68 97.5(11)
O6 K1 O5 C68 -103.1(11)
O7 K1 O5 C68 -18.6(11)
C17 K1 O5 C68 117.9(12)
C14 K1 O5 C68 -46.7(15)
O4 K1 O5 C65 2.6(11)
O3 K1 O5 C65 -49.5(11)
O6 K1 O5 C65 109.9(11)
O7 K1 O5 C65 -165.6(11)
C17 K1 O5 C65 -29.0(14)
C14 K1 O5 C65 166.3(11)
O8 K2 O10 C92 146.2(12)
O9 K2 O10 C92 -127.8(12)
O1 K2 O10 C92 57.6(15)
O2 K2 O10 C92 50.4(12)
C14 K2 O10 C92 -12.7(13)
C17 K2 O10 C92 -53.4(12)
O8 K2 O10 C89 -32.8(12)
O9 K2 O10 C89 53.1(12)
O1 K2 O10 C89 -121.4(12)
O2 K2 O10 C89 -128.6(12)
C14 K2 O10 C89 168.3(12)
C17 K2 O10 C89 127.5(12)
K2 O1 C1 C2 -134.0(12)
K2 O1 C1 C6 43(2)
O1 C1 C2 C33 -1.5(18)
C6 C1 C2 C33 -178.6(11)
O1 C1 C2 C3 -179.4(10)
C6 C1 C2 C3 3.5(16)
C1 C2 C3 C4 -3.5(17)
C33 C2 C3 C4 178.5(11)
C2 C3 C4 C5 4.8(18)
C2 C3 C4 C37 -179.7(11)
C3 C4 C5 C6 -6.2(17)
C37 C4 C5 C6 178.8(11)
C4 C5 C6 C1 6.1(15)
C4 C5 C6 C7 -175.1(10)
O1 C1 C6 C5 178.1(9)
C2 C1 C6 C5 -4.7(15)
O1 C1 C6 C7 -0.6(15)
C2 C1 C6 C7 176.6(10)
C5 C6 C7 C14 130.7(10)
C1 C6 C7 C14 -50.6(14)
C5 C6 C7 C8 -97.2(10)
C1 C6 C7 C8 81.6(11)
C9 C8 C7 C6 100.1(8)
C13 C8 C7 C6 -81.6(9)
C9 C8 C7 C14 -127.4(7)
C13 C8 C7 C14 50.9(11)
C6 C7 C14 C15 -28.4(15)
C8 C7 C14 C15 -158.2(9)
C6 C7 C14 C19 158.2(10)
C8 C7 C14 C19 28.4(13)
C6 C7 C14 K2 65.9(11)
C8 C7 C14 K2 -63.9(10)
C6 C7 C14 K1 -113.8(9)
C8 C7 C14 K1 116.4(7)
O8 K2 C14 C15 105.3(7)
O10 K2 C14 C15 -119.8(7)
O9 K2 C14 C15 -19.3(7)
O1 K2 C14 C15 87.5(6)
O2 K2 C14 C15 148.5(7)
C17 K2 C14 C15 -60.5(6)
O8 K2 C14 C19 -132.5(7)
O10 K2 C14 C19 2.3(7)
O9 K2 C14 C19 102.8(6)
O1 K2 C14 C19 -150.3(7)
O2 K2 C14 C19 -89.4(6)
C17 K2 C14 C19 61.6(6)
O8 K2 C14 C7 -14.0(10)
O10 K2 C14 C7 120.8(7)
O9 K2 C14 C7 -138.7(7)
O1 K2 C14 C7 -31.8(6)
O2 K2 C14 C7 29.1(6)
C17 K2 C14 C7 -179.9(7)
O8 K2 C14 K1 165.7(3)
O10 K2 C14 K1 -59.5(5)
O9 K2 C14 K1 41.0(5)
O1 K2 C14 K1 147.9(5)
O2 K2 C14 K1 -151.2(5)
C17 K2 C14 K1 -0.2(5)
O4 K1 C14 C15 35.6(7)
O3 K1 C14 C15 89.3(6)
O6 K1 C14 C15 -72.3(7)
O7 K1 C14 C15 -157.0(7)
O5 K1 C14 C15 -127.7(9)
C17 K1 C14 C15 62.3(7)
O4 K1 C14 C19 -88.7(6)
O3 K1 C14 C19 -35.0(6)
O6 K1 C14 C19 163.5(6)
O7 K1 C14 C19 78.7(6)
O5 K1 C14 C19 108.1(10)
C17 K1 C14 C19 -61.9(7)
O4 K1 C14 C7 153.2(6)
O3 K1 C14 C7 -153.1(6)
O6 K1 C14 C7 45.3(7)
O7 K1 C14 C7 -39.4(7)
O5 K1 C14 C7 -10.1(12)
C17 K1 C14 C7 179.9(6)
O4 K1 C14 K2 -26.6(5)
O3 K1 C14 K2 27.1(5)
O6 K1 C14 K2 -134.4(4)
O7 K1 C14 K2 140.8(5)
O5 K1 C14 K2 170.2(7)
C17 K1 C14 K2 0.2(5)
C19 C14 C15 C16 1.1(14)
C7 C14 C15 C16 -172.5(9)
K2 C14 C15 C16 71.5(9)
K1 C14 C15 C16 -65.3(9)
C14 C15 C16 C17 -0.3(15)
C15 C16 C17 C18 -1.2(14)
C15 C16 C17 C20 -176.6(10)
C15 C16 C17 K1 73.2(9)
C15 C16 C17 K2 -65.0(9)
O4 K1 C17 C16 89.2(7)
O3 K1 C17 C16 149.6(8)
O6 K1 C17 C16 -5.4(8)
O7 K1 C17 C16 -101.7(7)
O5 K1 C17 C16 126.0(7)
C14 K1 C17 C16 -60.8(6)
O4 K1 C17 C18 -149.2(7)
O3 K1 C17 C18 -88.8(7)
O6 K1 C17 C18 116.2(7)
O7 K1 C17 C18 19.9(7)
O5 K1 C17 C18 -112.4(8)
C14 K1 C17 C18 60.8(6)
O4 K1 C17 C20 -28.2(7)
O3 K1 C17 C20 32.2(7)
O6 K1 C17 C20 -122.9(7)
O7 K1 C17 C20 140.9(7)
O5 K1 C17 C20 8.5(12)
C14 K1 C17 C20 -178.3(8)
O4 K1 C17 K2 149.9(6)
O3 K1 C17 K2 -149.7(6)
O6 K1 C17 K2 55.2(7)
O7 K1 C17 K2 -41.0(6)
O5 K1 C17 K2 -173.4(5)
C14 K1 C17 K2 -0.2(5)
O8 K2 C17 C16 -97.6(9)
O10 K2 C17 C16 -169.1(7)
O9 K2 C17 C16 -79.1(6)
O1 K2 C17 C16 34.3(7)
O2 K2 C17 C16 87.6(6)
C14 K2 C17 C16 61.9(6)
O8 K2 C17 C18 137.0(8)
O10 K2 C17 C18 65.4(6)
O9 K2 C17 C18 155.4(7)
O1 K2 C17 C18 -91.1(6)
O2 K2 C17 C18 -37.9(6)
C14 K2 C17 C18 -63.6(6)
O8 K2 C17 C20 18.8(13)
O10 K2 C17 C20 -52.7(8)
O9 K2 C17 C20 37.2(7)
O1 K2 C17 C20 150.7(7)
O2 K2 C17 C20 -156.1(7)
C14 K2 C17 C20 178.2(8)
O8 K2 C17 K1 -159.3(5)
O10 K2 C17 K1 129.2(6)
O9 K2 C17 K1 -140.8(6)
O1 K2 C17 K1 -27.3(6)
O2 K2 C17 K1 25.9(6)
C14 K2 C17 K1 0.2(5)
C16 C17 C18 C19 2.0(15)
C20 C17 C18 C19 177.2(9)
K1 C17 C18 C19 -70.9(10)
K2 C17 C18 C19 66.8(10)
C17 C18 C19 C14 -1.2(15)
C15 C14 C19 C18 -0.4(14)
C7 C14 C19 C18 173.2(10)
K2 C14 C19 C18 -71.6(9)
K1 C14 C19 C18 64.9(9)
C16 C17 C20 C27 -21.7(14)
C18 C17 C20 C27 163.1(9)
K1 C17 C20 C27 68.5(10)
K2 C17 C20 C27 -110.0(9)
C16 C17 C20 C21 -162.7(10)
C18 C17 C20 C21 22.1(14)
K1 C17 C20 C21 -72.5(10)
K2 C17 C20 C21 109.1(8)
C27 C20 C21 C22 97.0(12)
C17 C20 C21 C22 -122.4(11)
C27 C20 C21 C26 -81.8(13)
C17 C20 C21 C26 58.8(13)
C26 C21 C22 C23 5.9(16)
C20 C21 C22 C23 -172.9(10)
C21 C22 C23 C24 -10.2(15)
C21 C22 C23 C53 173.3(11)
C22 C23 C24 C25 9.4(18)
C53 C23 C24 C25 -174.4(12)
C23 C24 C25 C26 -4.2(18)
C23 C24 C25 C49 174.2(12)
C22 C21 C26 O3 -178.3(9)
C20 C21 C26 O3 0.5(16)
C22 C21 C26 C25 0.1(16)
C20 C21 C26 C25 178.9(10)
K1 O3 C26 C21 -49.5(17)
K1 O3 C26 C25 132.1(10)
C24 C25 C26 C21 -1.0(16)
C49 C25 C26 C21 -179.5(11)
C24 C25 C26 O3 177.4(10)
C49 C25 C26 O3 -1.0(16)
C21 C20 C27 C28 -93.7(11)
C17 C20 C27 C28 127.2(9)
C21 C20 C27 C32 80.3(11)
C17 C20 C27 C32 -58.8(12)
C20 C27 C28 C29 174.7(9)
C32 C27 C28 C29 0.3(12)
C27 C28 C29 C30 2.4(13)
C27 C28 C29 C57 176.6(11)
C28 C29 C30 C31 -3.0(13)
C57 C29 C30 C31 -177.6(10)
C29 C30 C31 C32 0.8(13)
C29 C30 C31 C61 -175.9(12)
K1 O4 C32 C31 -129.7(12)
K1 O4 C32 C27 50.3(17)
C30 C31 C32 O4 -177.8(9)
C61 C31 C32 O4 -1.2(15)
C30 C31 C32 C27 2.3(11)
C61 C31 C32 C27 178.9(11)
C28 C27 C32 O4 177.3(8)
C20 C27 C32 O4 3.0(12)
C28 C27 C32 C31 -2.8(10)
C20 C27 C32 C31 -177.1(9)
C1 C2 C33 C35 -175.4(12)
C3 C2 C33 C35 2.4(18)
C1 C2 C33 C34 53.9(16)
C3 C2 C33 C34 -128.3(12)
C1 C2 C33 C36 -63.7(16)
C3 C2 C33 C36 114.1(13)
C5 C4 C37 C39 -131.5(14)
C3 C4 C37 C39 53.3(17)
C5 C4 C37 C40 -14.3(19)
C3 C4 C37 C40 170.5(13)
C5 C4 C37 C38 108.7(15)
C3 C4 C37 C38 -66.6(15)
C9 C10 C41 C43 -35(2)
C11 C10 C41 C43 144.0(16)
C9 C10 C41 C42 100.7(14)
C11 C10 C41 C42 -80.4(15)
C9 C10 C41 C44 -136.7(13)
C11 C10 C41 C44 42.1(16)
C11 C12 C45 C48 119.2(11)
C13 C12 C45 C48 -62.4(13)
C11 C12 C45 C46 1.9(15)
C13 C12 C45 C46 -179.7(10)
C11 C12 C45 C47 -116.2(9)
C13 C12 C45 C47 62.2(13)
C24 C25 C49 C51 116.6(15)
C26 C25 C49 C51 -65.0(16)
C24 C25 C49 C50 -118.1(14)
C26 C25 C49 C50 60.2(15)
C24 C25 C49 C52 8.0(18)
C26 C25 C49 C52 -173.7(12)
C24 C23 C53 C55 142.1(17)
C22 C23 C53 C55 -42(2)
C24 C23 C53 C54 -108(2)
C22 C23 C53 C54 68(2)
C24 C23 C53 C56 30(2)
C22 C23 C53 C56 -153.7(14)
C28 C29 C57 C59 -88.6(17)
C30 C29 C57 C59 85.2(17)
C28 C29 C57 C60 159.3(14)
C30 C29 C57 C60 -26.9(18)
C28 C29 C57 C58 23.3(16)
C30 C29 C57 C58 -162.9(11)
C32 C31 C61 C62 -61.3(15)
C30 C31 C61 C62 115.2(12)
C32 C31 C61 C64 177.9(11)
C30 C31 C61 C64 -5.6(18)
C32 C31 C61 C63 56.8(16)
C30 C31 C61 C63 -126.7(11)
C68 O5 C65 C66 -9(2)
K1 O5 C65 C66 140.1(12)
O5 C65 C66 C67 14(2)
C65 C66 C67 C68 -15(2)
C65 O5 C68 C67 0(2)
K1 O5 C68 C67 -148.5(13)
C66 C67 C68 O5 10(2)
C92 O10 C89 C90 -32(2)
K2 O10 C89 C90 146.8(12)
O10 C89 C90 C91 18(2)
C89 C90 C91 C92 -1(2)
C89 O10 C92 C91 35.1(19)
K2 O10 C92 C91 -144.0(11)
C90 C91 C92 O10 -20.6(18)
